data_7125683
loop_
_publ_author_name
'Shoji, Taku'
'Sugiyama, Shuhei'
'Kobayashi, Yoshiaki'
'Yamazaki, Akari'
'Ariga, Yukino'
'Katoh, Ryuzi'
'Wakui, Hiroki'
'Yasunami, Masafumi'
'Ito, Shunji'

_publ_section_title
;
 Direct synthesis of 2-arylazulenes by [8+2] cycloaddition of
 2H-cyclohepta[b]furan-2-ones with silyl enol ethers.
;
_journal_issue 10
_journal_name_full 'Chemical communications (Cambridge, England)'
_journal_page_first 1485
_journal_page_last 1488
_journal_paper_doi 10.1039/c9cc09376a
_journal_volume 56
_journal_year 2020
_chemical_formula_moiety 'C13 H9 N S'
_chemical_formula_sum 'C13 H9 N S'
_chemical_formula_weight 211.27
_space_group_crystal_system monoclinic
_space_group_IT_number 14
_space_group_name_Hall '-P 2yn'
_space_group_name_H-M_alt 'P 1 21/n 1'
_atom_sites_solution_hydrogens geom
_atom_sites_solution_primary direct
_atom_sites_solution_secondary difmap
_audit_creation_method SHELXL-2018/3
_audit_update_record
;
2018-12-07 deposited with the CCDC.	2019-12-20 downloaded from the CCDC.
;
_cell_angle_alpha 90
_cell_angle_beta 102.832(5)
_cell_angle_gamma 90
_cell_formula_units_Z 8
_cell_length_a 10.6375(5)
_cell_length_b 16.3123(7)
_cell_length_c 12.1927(6)
_cell_measurement_reflns_used 13331
_cell_measurement_temperature 100(2)
_cell_measurement_theta_max 30.80
_cell_measurement_theta_min 2.10
_cell_volume 2062.86(17)
_computing_cell_refinement 'CrysAlisPro 1.171.39.46 (Rigaku OD, 2018)'
_computing_data_collection 'CrystalClear (Rigaku Inc., 2008)'
_computing_data_reduction 'CrysAlisPro 1.171.39.46 (Rigaku OD, 2018)'
_computing_molecular_graphics 'CrystalStructure 4.3.1 (Rigaku, 2018)'
_computing_publication_material 'CrystalStructure 4.3.1 (Rigaku, 2018)'
_computing_structure_refinement 'SHELXL-2018/3 (Sheldrick, 2018)'
_computing_structure_solution 'SHELXT 2018/2 (Sheldrick, 2018)'
_diffrn_ambient_temperature 100(2)
_diffrn_detector_area_resol_mean 7.111
_diffrn_measured_fraction_theta_full 1.000
_diffrn_measured_fraction_theta_max 1.000
_diffrn_measurement_device_type 'Rigaku Varimax with Saturn'
_diffrn_measurement_method '\w scans'
_diffrn_radiation_type MoK\a
_diffrn_radiation_wavelength 0.71073
_diffrn_reflns_av_R_equivalents 0.0982
_diffrn_reflns_av_unetI/netI 0.0676
_diffrn_reflns_Laue_measured_fraction_full 1.000
_diffrn_reflns_Laue_measured_fraction_max 1.000
_diffrn_reflns_limit_h_max 14
_diffrn_reflns_limit_h_min -14
_diffrn_reflns_limit_k_max 21
_diffrn_reflns_limit_k_min -21
_diffrn_reflns_limit_l_max 16
_diffrn_reflns_limit_l_min -15
_diffrn_reflns_number 34881
_diffrn_reflns_point_group_measured_fraction_full 1.000
_diffrn_reflns_point_group_measured_fraction_max 1.000
_diffrn_reflns_theta_full 25.242
_diffrn_reflns_theta_max 28.000
_diffrn_reflns_theta_min 2.120
_diffrn_source 'rotating anode X-ray generator'
_exptl_absorpt_coefficient_mu 0.274
_exptl_absorpt_correction_T_max 0.995
_exptl_absorpt_correction_T_min 0.748
_exptl_absorpt_correction_type multi-scan
_exptl_absorpt_process_details
;
CrysAlisPro 1.171.39.46 (Rigaku Oxford Diffraction, 2018)
Empirical absorption correction using spherical harmonics,
 implemented in SCALE3 ABSPACK scaling algorithm.
;
_exptl_crystal_colour blue
_exptl_crystal_density_diffrn 1.361
_exptl_crystal_density_method 'not measured'
_exptl_crystal_description block
_exptl_crystal_F_000 880
_exptl_crystal_size_max 0.120
_exptl_crystal_size_mid 0.120
_exptl_crystal_size_min 0.020
_refine_diff_density_max 0.383
_refine_diff_density_min -0.338
_refine_diff_density_rms 0.071
_refine_ls_extinction_method none
_refine_ls_goodness_of_fit_ref 1.035
_refine_ls_hydrogen_treatment constr
_refine_ls_matrix_type full
_refine_ls_number_parameters 271
_refine_ls_number_reflns 4970
_refine_ls_number_restraints 0
_refine_ls_restrained_S_all 1.035
_refine_ls_R_factor_all 0.0855
_refine_ls_R_factor_gt 0.0550
_refine_ls_shift/su_max 0.001
_refine_ls_shift/su_mean 0.000
_refine_ls_structure_factor_coef Fsqd
_refine_ls_weighting_details 'w=1/[\s^2^(Fo^2^)+(0.0347P)^2^+1.6550P] where P=(Fo^2^+2Fc^2^)/3'
_refine_ls_weighting_scheme calc
_refine_ls_wR_factor_gt 0.1036
_refine_ls_wR_factor_ref 0.1155
_reflns_Friedel_coverage 0.000
_reflns_number_gt 3610
_reflns_number_total 4970
_reflns_threshold_expression 'I > 2\s(I)'
_cod_data_source_file c9cc09376a2.cif
_cod_data_source_block shelxl_CCDC1
_cod_depositor_comments 'Adding full bibliography for 7125682--7125685.cif.'
_cod_original_sg_symbol_H-M 'P 21/n'
_cod_database_code 7125683
_shelx_shelxl_version_number 2018/3
_shelx_space_group_comment
;
The symmetry employed for this shelxl refinement is uniquely defined
by the following loop, which should always be used as a source of
symmetry information in preference to the above space-group names.
They are only intended as comments.
;
_shelx_estimated_absorpt_t_min 0.968
_shelx_estimated_absorpt_t_max 0.995

loop_
_space_group_symop_operation_xyz
'x, y, z'
'-x+1/2, y+1/2, -z+1/2'
'-x, -y, -z'
'x-1/2, -y-1/2, z-1/2'

loop_
_atom_site_label
_atom_site_type_symbol
_atom_site_fract_x
_atom_site_fract_y
_atom_site_fract_z
_atom_site_U_iso_or_equiv
_atom_site_adp_type
_atom_site_occupancy
_atom_site_site_symmetry_order
_atom_site_calc_flag
_atom_site_refinement_flags_posn
_atom_site_refinement_flags_adp
S1 S 0.49959(6) 0.39968(4) 0.70075(6) 0.02592(17) Uani 1 1 d . .
S2 S 0.53709(6) 0.74220(4) 0.52804(5) 0.01793(15) Uani 1 1 d . .
N1 N 0.51245(19) 0.50239(12) 0.86217(17) 0.0201(4) Uani 1 1 d . .
N2 N 0.71864(18) 0.75982(12) 0.42053(16) 0.0176(4) Uani 1 1 d . .
C1 C 0.3917(2) 0.55635(14) 0.68254(19) 0.0153(5) Uani 1 1 d . .
C2 C 0.3438(2) 0.55237(14) 0.56519(19) 0.0162(5) Uani 1 1 d . .
H2 H 0.353918 0.507474 0.518284 0.019 Uiso 1 1 calc R U
C3 C 0.2788(2) 0.62560(14) 0.52919(19) 0.0168(5) Uani 1 1 d . .
C4 C 0.2177(2) 0.64523(15) 0.41890(19) 0.0194(5) Uani 1 1 d . .
H4 H 0.217112 0.603347 0.364656 0.023 Uiso 1 1 calc R U
C5 C 0.1575(2) 0.71824(16) 0.3781(2) 0.0253(6) Uani 1 1 d . .
H5 H 0.122021 0.719641 0.299465 0.030 Uiso 1 1 calc R U
C6 C 0.1420(2) 0.78935(16) 0.4362(2) 0.0242(6) Uani 1 1 d . .
H6 H 0.100508 0.833102 0.390826 0.029 Uiso 1 1 calc R U
C7 C 0.1780(2) 0.80641(15) 0.5507(2) 0.0222(5) Uani 1 1 d . .
H7 H 0.156603 0.859654 0.572388 0.027 Uiso 1 1 calc R U
C8 C 0.2406(2) 0.75634(14) 0.6372(2) 0.0189(5) Uani 1 1 d . .
H8 H 0.253372 0.779127 0.710588 0.023 Uiso 1 1 calc R U
C9 C 0.2875(2) 0.67728(14) 0.63173(19) 0.0156(5) Uani 1 1 d . .
C10 C 0.3564(2) 0.63172(14) 0.72268(19) 0.0160(5) Uani 1 1 d . .
H10 H 0.375987 0.648920 0.799025 0.019 Uiso 1 1 calc R U
C11 C 0.4659(2) 0.49360(14) 0.7535(2) 0.0163(5) Uani 1 1 d . .
C12 C 0.5810(2) 0.37164(15) 0.8323(2) 0.0241(6) Uani 1 1 d . .
H12 H 0.622743 0.320384 0.850877 0.029 Uiso 1 1 calc R U
C13 C 0.5777(2) 0.43275(15) 0.9061(2) 0.0232(6) Uani 1 1 d . .
H13 H 0.617815 0.428012 0.983649 0.028 Uiso 1 1 calc R U
C14 C 0.7690(2) 0.65929(13) 0.57543(18) 0.0141(5) Uani 1 1 d . .
C15 C 0.7355(2) 0.61938(14) 0.66742(18) 0.0150(5) Uani 1 1 d . .
H15 H 0.659366 0.628739 0.694147 0.018 Uiso 1 1 calc R U
C16 C 0.8330(2) 0.56380(13) 0.71265(18) 0.0144(5) Uani 1 1 d . .
C17 C 0.8350(2) 0.51487(14) 0.80621(19) 0.0178(5) Uani 1 1 d . .
H17 H 0.763265 0.520595 0.840088 0.021 Uiso 1 1 calc R U
C18 C 0.9277(2) 0.45888(15) 0.8567(2) 0.0214(5) Uani 1 1 d . .
H18 H 0.911976 0.432009 0.921463 0.026 Uiso 1 1 calc R U
C19 C 1.0417(2) 0.43664(15) 0.8247(2) 0.0233(6) Uani 1 1 d . .
H19 H 1.092232 0.396358 0.870820 0.028 Uiso 1 1 calc R U
C20 C 1.0917(2) 0.46466(15) 0.7359(2) 0.0238(6) Uani 1 1 d . .
H20 H 1.170625 0.440071 0.729359 0.029 Uiso 1 1 calc R U
C21 C 1.0434(2) 0.52332(14) 0.6551(2) 0.0185(5) Uani 1 1 d . .
H21 H 1.093678 0.533368 0.601092 0.022 Uiso 1 1 calc R U
C22 C 0.9312(2) 0.56927(13) 0.64274(19) 0.0150(5) Uani 1 1 d . .
C23 C 0.8879(2) 0.62908(14) 0.56109(19) 0.0157(5) Uani 1 1 d . .
H23 H 0.931693 0.646426 0.505175 0.019 Uiso 1 1 calc R U
C24 C 0.6891(2) 0.72026(13) 0.50623(18) 0.0149(5) Uani 1 1 d . .
C25 C 0.5116(2) 0.80688(14) 0.41597(19) 0.0208(5) Uani 1 1 d . .
H25 H 0.434740 0.837229 0.389144 0.025 Uiso 1 1 calc R U
C26 C 0.6163(2) 0.80894(15) 0.3705(2) 0.0225(5) Uani 1 1 d . .
H26 H 0.619401 0.842457 0.307472 0.027 Uiso 1 1 calc R U

loop_
_atom_site_aniso_label
_atom_site_aniso_U_11
_atom_site_aniso_U_22
_atom_site_aniso_U_33
_atom_site_aniso_U_23
_atom_site_aniso_U_13
_atom_site_aniso_U_12
S1 0.0292(4) 0.0188(3) 0.0278(4) -0.0055(3) 0.0022(3) 0.0066(3)
S2 0.0170(3) 0.0185(3) 0.0192(3) 0.0004(2) 0.0062(2) 0.0018(2)
N1 0.0199(11) 0.0212(11) 0.0195(11) -0.0009(8) 0.0048(9) 0.0004(8)
N2 0.0178(10) 0.0189(10) 0.0159(10) 0.0058(8) 0.0035(8) 0.0018(8)
C1 0.0119(11) 0.0168(12) 0.0182(12) -0.0010(9) 0.0055(9) -0.0027(9)
C2 0.0152(11) 0.0166(11) 0.0181(12) -0.0033(9) 0.0067(10) -0.0028(9)
C3 0.0127(11) 0.0196(12) 0.0184(12) -0.0025(10) 0.0040(10) -0.0057(9)
C4 0.0194(12) 0.0216(13) 0.0175(12) -0.0016(10) 0.0050(10) -0.0090(10)
C5 0.0238(13) 0.0306(15) 0.0190(13) 0.0072(11) -0.0003(11) -0.0069(11)
C6 0.0151(12) 0.0245(13) 0.0329(15) 0.0084(12) 0.0048(11) -0.0009(10)
C7 0.0184(12) 0.0182(12) 0.0314(14) 0.0002(11) 0.0089(11) 0.0009(10)
C8 0.0173(12) 0.0186(12) 0.0238(13) -0.0021(10) 0.0108(10) -0.0012(10)
C9 0.0112(11) 0.0180(12) 0.0187(12) -0.0011(9) 0.0060(9) -0.0030(9)
C10 0.0139(11) 0.0185(12) 0.0166(12) -0.0038(10) 0.0055(10) -0.0016(9)
C11 0.0125(11) 0.0159(12) 0.0219(13) -0.0027(10) 0.0070(10) -0.0023(9)
C12 0.0191(13) 0.0193(13) 0.0341(15) 0.0063(11) 0.0059(11) 0.0032(10)
C13 0.0203(13) 0.0268(14) 0.0225(13) 0.0094(11) 0.0046(11) -0.0003(10)
C14 0.0126(11) 0.0138(11) 0.0147(11) -0.0045(9) 0.0006(9) -0.0031(9)
C15 0.0150(11) 0.0173(12) 0.0135(11) -0.0030(9) 0.0049(9) -0.0022(9)
C16 0.0153(11) 0.0137(11) 0.0136(11) -0.0039(9) 0.0016(9) -0.0027(9)
C17 0.0225(13) 0.0150(11) 0.0168(12) -0.0002(9) 0.0064(10) -0.0015(10)
C18 0.0270(14) 0.0178(12) 0.0197(13) 0.0035(10) 0.0059(11) -0.0001(10)
C19 0.0215(13) 0.0192(12) 0.0265(14) 0.0065(11) -0.0001(11) 0.0032(10)
C20 0.0168(12) 0.0219(13) 0.0323(15) 0.0030(11) 0.0046(11) 0.0019(10)
C21 0.0150(12) 0.0181(12) 0.0236(13) -0.0024(10) 0.0072(10) -0.0042(9)
C22 0.0154(11) 0.0131(11) 0.0163(11) -0.0034(9) 0.0031(9) -0.0044(9)
C23 0.0135(11) 0.0178(12) 0.0164(11) 0.0004(9) 0.0042(9) -0.0029(9)
C24 0.0156(11) 0.0135(11) 0.0157(11) -0.0030(9) 0.0038(9) -0.0010(9)
C25 0.0216(13) 0.0178(12) 0.0209(13) 0.0012(10) 0.0003(10) 0.0037(10)
C26 0.0254(14) 0.0223(13) 0.0195(13) 0.0065(10) 0.0043(11) 0.0004(10)

loop_
_atom_type_symbol
_atom_type_description
_atom_type_scat_dispersion_real
_atom_type_scat_dispersion_imag
_atom_type_scat_source
C C 0.0033 0.0016 'International Tables Vol C Tables 4.2.6.8 and 6.1.1.4'
H H 0.0000 0.0000 'International Tables Vol C Tables 4.2.6.8 and 6.1.1.4'
N N 0.0061 0.0033 'International Tables Vol C Tables 4.2.6.8 and 6.1.1.4'
S S 0.1246 0.1234 'International Tables Vol C Tables 4.2.6.8 and 6.1.1.4'

loop_
_geom_angle_atom_site_label_1
_geom_angle_atom_site_label_2
_geom_angle_atom_site_label_3
_geom_angle
C12 S1 C11 89.51(12)
C25 S2 C24 89.56(11)
C11 N1 C13 110.3(2)
C24 N2 C26 109.25(19)
C10 C1 C2 109.2(2)
C10 C1 C11 124.1(2)
C2 C1 C11 126.7(2)
C3 C2 C1 108.7(2)
C3 C2 H2 125.6
C1 C2 H2 125.6
C4 C3 C2 126.1(2)
C4 C3 C9 127.3(2)
C2 C3 C9 106.5(2)
C5 C4 C3 128.3(2)
C5 C4 H4 115.8
C3 C4 H4 115.8
C6 C5 C4 129.1(2)
C6 C5 H5 115.4
C4 C5 H5 115.4
C5 C6 C7 129.9(2)
C5 C6 H6 115.0
C7 C6 H6 115.0
C8 C7 C6 128.7(2)
C8 C7 H7 115.6
C6 C7 H7 115.6
C7 C8 C9 128.9(2)
C7 C8 H8 115.5
C9 C8 H8 115.5
C8 C9 C10 125.8(2)
C8 C9 C3 127.4(2)
C10 C9 C3 106.7(2)
C9 C10 C1 108.8(2)
C9 C10 H10 125.6
C1 C10 H10 125.6
N1 C11 C1 123.8(2)
N1 C11 S1 114.12(17)
C1 C11 S1 122.11(17)
C13 C12 S1 110.22(19)
C13 C12 H12 124.9
S1 C12 H12 124.9
C12 C13 N1 115.9(2)
C12 C13 H13 122.1
N1 C13 H13 122.1
C23 C14 C15 109.3(2)
C23 C14 C24 126.6(2)
C15 C14 C24 124.1(2)
C16 C15 C14 108.5(2)
C16 C15 H15 125.7
C14 C15 H15 125.7
C17 C16 C15 124.9(2)
C17 C16 C22 128.3(2)
C15 C16 C22 106.78(19)
C18 C17 C16 128.6(2)
C18 C17 H17 115.7
C16 C17 H17 115.7
C17 C18 C19 128.5(2)
C17 C18 H18 115.8
C19 C18 H18 115.8
C20 C19 C18 129.6(2)
C20 C19 H19 115.2
C18 C19 H19 115.2
C19 C20 C21 129.6(2)
C19 C20 H20 115.2
C21 C20 H20 115.2
C20 C21 C22 128.5(2)
C20 C21 H21 115.8
C22 C21 H21 115.8
C21 C22 C23 126.4(2)
C21 C22 C16 126.9(2)
C23 C22 C16 106.74(19)
C22 C23 C14 108.6(2)
C22 C23 H23 125.7
C14 C23 H23 125.7
N2 C24 C14 125.6(2)
N2 C24 S2 114.42(17)
C14 C24 S2 119.87(16)
C26 C25 S2 110.29(18)
C26 C25 H25 124.9
S2 C25 H25 124.9
C25 C26 N2 116.5(2)
C25 C26 H26 121.8
N2 C26 H26 121.8

loop_
_geom_bond_atom_site_label_1
_geom_bond_atom_site_label_2
_geom_bond_distance
S1 C12 1.708(3)
S1 C11 1.730(2)
S2 C25 1.700(2)
S2 C24 1.734(2)
N1 C11 1.315(3)
N1 C13 1.376(3)
N2 C24 1.324(3)
N2 C26 1.380(3)
C1 C10 1.405(3)
C1 C2 1.410(3)
C1 C11 1.455(3)
C2 C3 1.401(3)
C2 H2 0.9500
C3 C4 1.395(3)
C3 C9 1.494(3)
C4 C5 1.391(3)
C4 H4 0.9500
C5 C6 1.388(4)
C5 H5 0.9500
C6 C7 1.391(3)
C6 H6 0.9500
C7 C8 1.383(3)
C7 H7 0.9500
C8 C9 1.390(3)
C8 H8 0.9500
C9 C10 1.399(3)
C10 H10 0.9500
C12 C13 1.349(4)
C12 H12 0.9500
C13 H13 0.9500
C14 C23 1.405(3)
C14 C15 1.409(3)
C14 C24 1.451(3)
C15 C16 1.396(3)
C15 H15 0.9500
C16 C17 1.388(3)
C16 C22 1.490(3)
C17 C18 1.384(3)
C17 H17 0.9500
C18 C19 1.401(3)
C18 H18 0.9500
C19 C20 1.386(3)
C19 H19 0.9500
C20 C21 1.388(3)
C20 H20 0.9500
C21 C22 1.389(3)
C21 H21 0.9500
C22 C23 1.397(3)
C23 H23 0.9500
C25 C26 1.350(3)
C25 H25 0.9500
C26 H26 0.9500

loop_
_geom_torsion_atom_site_label_1
_geom_torsion_atom_site_label_2
_geom_torsion_atom_site_label_3
_geom_torsion_atom_site_label_4
_geom_torsion
C10 C1 C2 C3 0.7(3)
C11 C1 C2 C3 -179.5(2)
C1 C2 C3 C4 -179.9(2)
C1 C2 C3 C9 -0.2(2)
C2 C3 C4 C5 -176.6(2)
C9 C3 C4 C5 3.8(4)
C3 C4 C5 C6 -0.6(4)
C4 C5 C6 C7 -2.5(4)
C5 C6 C7 C8 0.8(4)
C6 C7 C8 C9 2.4(4)
C7 C8 C9 C10 176.3(2)
C7 C8 C9 C3 -1.5(4)
C4 C3 C9 C8 -2.5(4)
C2 C3 C9 C8 177.8(2)
C4 C3 C9 C10 179.3(2)
C2 C3 C9 C10 -0.4(2)
C8 C9 C10 C1 -177.4(2)
C3 C9 C10 C1 0.8(2)
C2 C1 C10 C9 -1.0(3)
C11 C1 C10 C9 179.2(2)
C13 N1 C11 C1 179.8(2)
C13 N1 C11 S1 0.2(2)
C10 C1 C11 N1 -3.1(3)
C2 C1 C11 N1 177.1(2)
C10 C1 C11 S1 176.55(18)
C2 C1 C11 S1 -3.2(3)
C12 S1 C11 N1 -0.25(19)
C12 S1 C11 C1 -179.93(19)
C11 S1 C12 C13 0.25(19)
S1 C12 C13 N1 -0.2(3)
C11 N1 C13 C12 0.0(3)
C23 C14 C15 C16 0.3(3)
C24 C14 C15 C16 178.8(2)
C14 C15 C16 C17 178.2(2)
C14 C15 C16 C22 -0.9(2)
C15 C16 C17 C18 -179.6(2)
C22 C16 C17 C18 -0.6(4)
C16 C17 C18 C19 -1.2(4)
C17 C18 C19 C20 0.4(5)
C18 C19 C20 C21 1.0(5)
C19 C20 C21 C22 -0.1(5)
C20 C21 C22 C23 178.5(2)
C20 C21 C22 C16 -2.3(4)
C17 C16 C22 C21 2.8(4)
C15 C16 C22 C21 -178.1(2)
C17 C16 C22 C23 -177.9(2)
C15 C16 C22 C23 1.2(2)
C21 C22 C23 C14 178.3(2)
C16 C22 C23 C14 -1.0(2)
C15 C14 C23 C22 0.5(3)
C24 C14 C23 C22 -178.0(2)
C26 N2 C24 C14 176.2(2)
C26 N2 C24 S2 -0.2(2)
C23 C14 C24 N2 -2.9(4)
C15 C14 C24 N2 178.8(2)
C23 C14 C24 S2 173.29(18)
C15 C14 C24 S2 -5.0(3)
C25 S2 C24 N2 0.52(19)
C25 S2 C24 C14 -176.11(19)
C24 S2 C25 C26 -0.64(19)
S2 C25 C26 N2 0.7(3)
C24 N2 C26 C25 -0.3(3)
